data_4000307
_journal_name_full 'Chemistry of Materials'
_journal_paper_doi 10.1021/cm020987z
_journal_year 2003
_chemical_formula_moiety '[Zn(4,4'-biPy)(DBM)2]*(4,4'-Bipyridyl)*2(tert-'
_chemical_formula_sum 'C70 H66 N4 O4 Zn'
_chemical_formula_weight 1092.64
_chemical_name_common Catena-(bis(Dibenzoylmethanato)-(mu!2$-4,4'-bi
_chemical_name_systematic
;
 Catena-(bis(1,3-Diphenyl-1,3-propanediono)-(mu!2$-4,4'-bipyridyl)-zinc(II)), cl
;
_space_group_IT_number 15
_symmetry_cell_setting monoclinic
_symmetry_space_group_name_Hall '-C 2yc'
_symmetry_space_group_name_H-M 'C 1 2/c 1'
_atom_sites_solution_hydrogens geom
_atom_sites_solution_primary direct
_atom_sites_solution_secondary difmap
_cell_angle_alpha 90.00
_cell_angle_beta 104.61(1)
_cell_angle_gamma 90.00
_cell_formula_units_Z 4
_cell_length_a 23.109(3)
_cell_length_b 25.834(4)
_cell_length_c 10.185(2)
_cell_measurement_reflns_used 'all data'
_cell_measurement_temperature 173(2)
_cell_measurement_theta_max 29
_cell_measurement_theta_min 1.5
_cell_volume 5884(2)
_diffrn_ambient_temperature 173(2)
_diffrn_detector_area_resol_mean ?
_diffrn_measurement_device_type 'Smart CCD'
_diffrn_measurement_method ?
_diffrn_radiation_monochromator graphite
_diffrn_radiation_source 'fine-focus sealed tube'
_diffrn_radiation_type MoK\a
_diffrn_radiation_wavelength 0.71073
_diffrn_reflns_av_R_equivalents 0.0347
_diffrn_reflns_av_sigmaI/netI 0.0300
_diffrn_reflns_limit_h_max 31
_diffrn_reflns_limit_h_min -31
_diffrn_reflns_limit_k_max 34
_diffrn_reflns_limit_k_min -34
_diffrn_reflns_limit_l_max 13
_diffrn_reflns_limit_l_min -13
_diffrn_reflns_number 34629
_diffrn_reflns_theta_max 28.75
_diffrn_reflns_theta_min 1.58
_diffrn_standards_decay_% ?
_diffrn_standards_interval_count ?
_diffrn_standards_interval_time ?
_diffrn_standards_number ?
_exptl_absorpt_coefficient_mu 0.470
_exptl_absorpt_correction_T_max 0.8944
_exptl_absorpt_correction_T_min 0.7575
_exptl_absorpt_correction_type SADABS
_exptl_crystal_colour white
_exptl_crystal_density_diffrn 1.233
_exptl_crystal_density_meas ?
_exptl_crystal_density_method 'not measured'
_exptl_crystal_description prism
_exptl_crystal_F_000 2304
_exptl_crystal_size_max 0.4
_exptl_crystal_size_mid 0.3
_exptl_crystal_size_min 0.3
_refine_ls_extinction_coef ?
_refine_ls_extinction_method none
_refine_ls_goodness_of_fit_ref 1.068
_refine_ls_hydrogen_treatment mixed
_refine_ls_matrix_type full
_refine_ls_number_parameters 455
_refine_ls_number_reflns 7580
_refine_ls_number_restraints 425
_refine_ls_restrained_S_all 1.077
_refine_ls_R_factor_all 0.0689
_refine_ls_R_factor_gt 0.0509
_refine_ls_shift/su_max 0.000
_refine_ls_shift/su_mean 0.000
_refine_ls_structure_factor_coef Fsqd
_refine_ls_weighting_details 'w=1/[\s^2^(Fo^2^)+(0.0450P)^2^+6.9059P] where P=(Fo^2^+2Fc^2^)/3'
_refine_ls_weighting_scheme calc
_refine_ls_wR_factor_gt 0.1128
_refine_ls_wR_factor_ref 0.1192
_reflns_number_gt 6014
_reflns_number_total 7580
_reflns_threshold_expression >2sigma(I)
_cod_depositor_comments
;
The following automatic conversions were performed:
'_symmetry_cell_setting' value 'Monoclinic' changed to 'monoclinic'
according to '/home/saulius/struct/CIF-dictionaries/cif_core.dic'
dictionary named 'cif_core.dic' version 2.4.1 from 2010-06-29.

Automatic conversion script
Id: cif_fix_enum 1527 2010-12-29 10:47:43Z saulius 

The following automatic conversions were performed:

'_refine_ls_weighting_scheme' value 'calc
w=1/[\s^2^(Fo^2^)+(0.0450P)^2^+6.9059P] where P=(Fo^2^+2Fc^2^)/3' was
changed to 'calc'. New tag '_refine_ls_weighting_details' was
created. The value of the new tag was set to
'w=1/[\s^2^(Fo^2^)+(0.0450P)^2^+6.9059P] where P=(Fo^2^+2Fc^2^)/3'.

Automatic conversion script
Id: cif_fix_values 3143 2015-03-26 13:38:13Z robertas 
;
_cod_original_sg_symbol_H-M C2/c
_cod_database_code 4000307

loop_
_symmetry_equiv_pos_as_xyz
'x, y, z'
'-x, y, -z+1/2'
'x+1/2, y+1/2, z'
'-x+1/2, y+1/2, -z+1/2'
'-x, -y, -z'
'x, -y, z-1/2'
'-x+1/2, -y+1/2, -z'
'x+1/2, -y+1/2, z-1/2'

loop_
_atom_site_label
_atom_site_type_symbol
_atom_site_fract_x
_atom_site_fract_y
_atom_site_fract_z
_atom_site_U_iso_or_equiv
_atom_site_adp_type
_atom_site_occupancy
_atom_site_calc_flag
_atom_site_refinement_flags
_atom_site_disorder_assembly
_atom_site_disorder_group
Zn Zn 0.2500 0.2500 0.0000 0.02850(9) Uani 1 d S . .
O1 O 0.23266(6) 0.21426(5) 0.16797(13) 0.0334(3) Uani 1 d . . .
O3 O 0.26139(6) 0.17801(5) -0.07964(13) 0.0327(3) Uani 1 d . . .
N7 N 0.34486(7) 0.24931(7) 0.09700(16) 0.0340(3) Uani 1 d . . .
C1 C 0.24127(8) 0.16695(8) 0.19658(19) 0.0321(4) Uani 1 d . . .
C2 C 0.26155(10) 0.12920(8) 0.1184(2) 0.0370(4) Uani 1 d . . .
H2 H 0.2690 0.0956 0.1566 0.044 Uiso 1 calc R . .
C3 C 0.27182(9) 0.13663(8) -0.01059(19) 0.0321(4) Uani 1 d . . .
C11 C 0.23083(9) 0.14988(8) 0.3295(2) 0.0364(4) Uani 1 d . . .
C12 C 0.24458(10) 0.18389(9) 0.4391(2) 0.0406(5) Uani 1 d . . .
H12 H 0.2605 0.2171 0.4285 0.049 Uiso 1 calc R . .
C13 C 0.23517(11) 0.16979(10) 0.5638(2) 0.0477(6) Uani 1 d . . .
H13 H 0.2456 0.1929 0.6386 0.057 Uiso 1 calc R . .
C14 C 0.21066(12) 0.12201(11) 0.5784(2) 0.0555(6) Uani 1 d . . .
H14 H 0.2033 0.1126 0.6629 0.067 Uiso 1 calc R . .
C15 C 0.19685(14) 0.08802(12) 0.4709(3) 0.0625(8) Uani 1 d . . .
H15 H 0.1799 0.0553 0.4814 0.075 Uiso 1 calc R . .
C16 C 0.20757(12) 0.10139(10) 0.3474(2) 0.0526(6) Uani 1 d . . .
H16 H 0.1990 0.0773 0.2745 0.063 Uiso 1 calc R . .
C31 C 0.29857(10) 0.09274(8) -0.0725(2) 0.0362(4) Uani 1 d . . .
C32 C 0.29355(12) 0.04104(9) -0.0381(2) 0.0481(6) Uani 1 d . . .
H32 H 0.2722 0.0323 0.0272 0.058 Uiso 1 calc R . .
C33 C 0.31940(14) 0.00246(10) -0.0979(3) 0.0594(7) Uani 1 d . . .
H33 H 0.3159 -0.0326 -0.0732 0.071 Uiso 1 calc R . .
C34 C 0.35035(14) 0.01453(10) -0.1937(2) 0.0571(7) Uani 1 d . . .
H34 H 0.3680 -0.0122 -0.2347 0.069 Uiso 1 calc R . .
C35 C 0.35560(12) 0.06537(10) -0.2296(2) 0.0502(6) Uani 1 d . . .
H35 H 0.3767 0.0738 -0.2955 0.060 Uiso 1 calc R . .
C36 C 0.32983(10) 0.10422(9) -0.1688(2) 0.0405(5) Uani 1 d . . .
H36 H 0.3337 0.1393 -0.1936 0.049 Uiso 1 calc R . .
C71 C 0.36659(9) 0.26027(11) 0.2283(2) 0.0490(6) Uani 1 d . . .
H71 H 0.3393 0.2692 0.2804 0.059 Uiso 1 calc R . .
C72 C 0.42687(9) 0.25924(10) 0.2920(2) 0.0448(6) Uani 1 d . . .
H72 H 0.4404 0.2673 0.3858 0.054 Uiso 1 calc R . .
C73 C 0.46749(7) 0.24640(7) 0.21796(18) 0.0283(3) Uani 1 d . . .
C74 C 0.44486(9) 0.23422(8) 0.0823(2) 0.0348(4) Uani 1 d . . .
H74 H 0.4710 0.2244 0.0281 0.042 Uiso 1 calc R . .
C75 C 0.38379(9) 0.23648(8) 0.0262(2) 0.0345(4) Uani 1 d . . .
H75 H 0.3690 0.2285 -0.0673 0.041 Uiso 1 calc R . .
N7A N 0.43544(13) 0.09560(12) 0.5304(3) 0.0723(7) Uani 1 d . . .
C71A C 0.49047(16) 0.07848(15) 0.5397(3) 0.0764(9) Uani 1 d . . .
H71A H 0.5124 0.0653 0.6248 0.092 Uiso 1 calc R . .
C72A C 0.51786(14) 0.07853(12) 0.4345(3) 0.0609(7) Uani 1 d . . .
H72A H 0.5576 0.0662 0.4478 0.073 Uiso 1 calc R . .
C73A C 0.48653(11) 0.09690(9) 0.3084(2) 0.0443(5) Uani 1 d . . .
C74A C 0.42888(12) 0.11477(9) 0.2972(3) 0.0492(6) Uani 1 d . . .
H74A H 0.4055 0.1275 0.2129 0.059 Uiso 1 calc R . .
C75A C 0.40588(14) 0.11387(11) 0.4094(3) 0.0600(7) Uani 1 d . . .
H75A H 0.3667 0.1270 0.4002 0.072 Uiso 1 calc R . .
C1B C 0.00385(18) 0.20399(13) 0.2753(3) 0.0495(14) Uani 0.50 d PDU A -1
C2B C 0.06456(17) 0.21239(16) 0.3169(4) 0.0672(15) Uani 0.50 d PDU A -1
H2B H 0.0910 0.1840 0.3440 0.081 Uiso 0.50 calc PR A -1
C3B C 0.0869(2) 0.26183(18) 0.3190(4) 0.094(2) Uani 0.50 d PDU A -1
H3B H 0.1288 0.2676 0.3477 0.112 Uiso 0.50 calc PR A -1
C4B C 0.0486(3) 0.30289(15) 0.2797(5) 0.087(2) Uani 0.50 d PDU A -1
H4B H 0.0640 0.3370 0.2812 0.105 Uiso 0.50 calc PR A -1
C5B C -0.0121(2) 0.29460(15) 0.2381(6) 0.084(3) Uani 0.50 d PDU A -1
H5B H -0.0386 0.3230 0.2110 0.101 Uiso 0.50 calc PR A -1
C6B C -0.03449(19) 0.24511(16) 0.2360(5) 0.0737(17) Uani 0.50 d PDU A -1
H6B H -0.0764 0.2393 0.2073 0.088 Uiso 0.50 calc PR A -1
C7B C -0.02290(16) 0.14922(18) 0.2715(4) 0.0595(13) Uani 0.50 d PDU A -1
C8B C 0.0255(3) 0.10897(18) 0.3231(7) 0.094(3) Uani 0.50 d PDU A -1
H8B1 H 0.0536 0.1090 0.2653 0.141 Uiso 0.50 calc PR A -1
H8B2 H 0.0072 0.0747 0.3207 0.141 Uiso 0.50 calc PR A -1
H8B3 H 0.0470 0.1173 0.4166 0.141 Uiso 0.50 calc PR A -1
C9B C -0.0562(2) 0.1340(2) 0.1283(6) 0.087(2) Uani 0.50 d PDU A -1
H9B1 H -0.0280 0.1318 0.0711 0.131 Uiso 0.50 calc PR A -1
H9B2 H -0.0867 0.1601 0.0912 0.131 Uiso 0.50 calc PR A -1
H9B3 H -0.0754 0.1003 0.1302 0.131 Uiso 0.50 calc PR A -1
C10B C -0.0668(2) 0.1461(2) 0.3606(5) 0.0742(17) Uani 0.50 d PDU A -1
H10A H -0.0828 0.1108 0.3575 0.111 Uiso 0.50 calc PR A -1
H10B H -0.0997 0.1704 0.3271 0.111 Uiso 0.50 calc PR A -1
H10C H -0.0461 0.1549 0.4543 0.111 Uiso 0.50 calc PR A -1
C1C C 0.00247(16) 0.05836(13) 0.6739(4) 0.0607(14) Uani 0.50 d PDU B -1
C2C C 0.0284(2) 0.02515(15) 0.5997(4) 0.0682(15) Uani 0.50 d PDU B -1
H2C H 0.0045 0.0086 0.5213 0.082 Uiso 0.50 calc PR B -1
C3C C 0.0890(2) 0.01585(17) 0.6388(6) 0.088(2) Uani 0.50 d PDU B -1
H3C H 0.1068 -0.0071 0.5874 0.105 Uiso 0.50 calc PR B -1
C4C C 0.1237(2) 0.0397(2) 0.7523(6) 0.099(3) Uani 0.50 d PDU B -1
H4C H 0.1655 0.0333 0.7793 0.119 Uiso 0.50 calc PR B -1
C5C C 0.0978(3) 0.0730(3) 0.8266(5) 0.126(4) Uani 0.50 d PDU B -1
H5C H 0.1218 0.0895 0.9049 0.151 Uiso 0.50 calc PR B -1
C6C C 0.0373(2) 0.0822(2) 0.7874(5) 0.099(3) Uani 0.50 d PDU B -1
H6C H 0.0195 0.1052 0.8387 0.119 Uiso 0.50 calc PR B -1
C7C C -0.0654(3) 0.06830(18) 0.6286(5) 0.0777(19) Uani 0.50 d PDU B -1
C8C C -0.0958(3) 0.0531(5) 0.7392(9) 0.193(7) Uani 0.50 d PDU B -1
H8C1 H -0.0876 0.0795 0.8108 0.289 Uiso 0.50 calc PR B -1
H8C2 H -0.0802 0.0196 0.7777 0.289 Uiso 0.50 calc PR B -1
H8C3 H -0.1390 0.0505 0.7005 0.289 Uiso 0.50 calc PR B -1
C9C C -0.0948(3) 0.0369(3) 0.5028(8) 0.136(4) Uani 0.50 d PDU B -1
H9C1 H -0.0902 -0.0001 0.5240 0.204 Uiso 0.50 calc PR B -1
H9C2 H -0.0755 0.0450 0.4298 0.204 Uiso 0.50 calc PR B -1
H9C3 H -0.1374 0.0456 0.4736 0.204 Uiso 0.50 calc PR B -1
C10C C -0.0793(3) 0.1249(2) 0.5947(11) 0.175(6) Uani 0.50 d PDU B -1
H10D H -0.1224 0.1291 0.5560 0.262 Uiso 0.50 calc PR B -1
H10E H -0.0576 0.1365 0.5288 0.262 Uiso 0.50 calc PR B -1
H10F H -0.0668 0.1457 0.6775 0.262 Uiso 0.50 calc PR B -1

loop_
_atom_site_aniso_label
_atom_site_aniso_U_11
_atom_site_aniso_U_22
_atom_site_aniso_U_33
_atom_site_aniso_U_23
_atom_site_aniso_U_13
_atom_site_aniso_U_12
Zn 0.02280(14) 0.03672(16) 0.02557(15) 0.00129(13) 0.00532(10) -0.00142(13)
O1 0.0330(7) 0.0404(7) 0.0286(7) 0.0011(5) 0.0111(5) -0.0006(6)
O3 0.0364(7) 0.0364(7) 0.0256(6) 0.0002(5) 0.0082(5) -0.0016(6)
N7 0.0250(7) 0.0449(9) 0.0312(8) -0.0038(8) 0.0053(6) -0.0015(7)
C1 0.0300(9) 0.0408(10) 0.0255(9) 0.0003(7) 0.0073(7) -0.0056(8)
C2 0.0476(12) 0.0347(10) 0.0301(10) 0.0007(8) 0.0128(9) -0.0018(9)
C3 0.0319(9) 0.0363(10) 0.0280(9) -0.0031(7) 0.0072(7) -0.0061(8)
C11 0.0374(10) 0.0456(11) 0.0278(9) 0.0021(8) 0.0114(8) -0.0045(9)
C12 0.0487(12) 0.0452(12) 0.0307(10) 0.0009(9) 0.0148(9) 0.0016(10)
C13 0.0571(14) 0.0579(14) 0.0304(11) 0.0005(9) 0.0154(10) 0.0021(11)
C14 0.0603(16) 0.0757(18) 0.0347(12) 0.0121(11) 0.0198(11) -0.0054(13)
C15 0.0769(19) 0.0686(17) 0.0452(14) 0.0100(12) 0.0212(13) -0.0264(15)
C16 0.0664(16) 0.0568(15) 0.0376(12) -0.0017(10) 0.0188(11) -0.0242(12)
C31 0.0450(12) 0.0362(10) 0.0262(9) -0.0033(8) 0.0068(8) -0.0021(8)
C32 0.0705(16) 0.0381(11) 0.0380(12) -0.0020(9) 0.0180(11) -0.0051(11)
C33 0.096(2) 0.0355(12) 0.0483(14) -0.0049(10) 0.0220(14) 0.0000(12)
C34 0.086(2) 0.0455(13) 0.0403(13) -0.0104(10) 0.0163(13) 0.0132(13)
C35 0.0635(16) 0.0558(14) 0.0348(11) -0.0042(10) 0.0189(11) 0.0081(12)
C36 0.0518(13) 0.0402(11) 0.0310(10) -0.0009(8) 0.0130(9) 0.0016(9)
C71 0.0265(9) 0.0847(19) 0.0367(11) -0.0184(11) 0.0096(8) 0.0003(10)
C72 0.0281(9) 0.0744(17) 0.0309(10) -0.0192(10) 0.0056(8) -0.0016(10)
C73 0.0234(8) 0.0316(9) 0.0293(8) 0.0021(8) 0.0057(7) -0.0006(7)
C74 0.0281(9) 0.0486(11) 0.0285(9) -0.0025(8) 0.0088(7) 0.0039(8)
C75 0.0291(9) 0.0479(12) 0.0257(9) -0.0026(7) 0.0054(7) -0.0005(8)
N7A 0.0787(18) 0.0906(19) 0.0537(15) -0.0088(13) 0.0280(13) -0.0126(15)
C71A 0.081(2) 0.107(3) 0.0413(15) 0.0061(16) 0.0160(15) 0.0036(19)
C72A 0.0654(17) 0.0758(19) 0.0414(14) 0.0052(12) 0.0132(12) 0.0054(14)
C73A 0.0559(14) 0.0371(11) 0.0401(12) -0.0031(9) 0.0124(10) -0.0055(10)
C74A 0.0564(15) 0.0395(12) 0.0526(14) 0.0016(10) 0.0152(11) -0.0039(10)
C75A 0.0608(17) 0.0589(16) 0.0655(18) -0.0097(13) 0.0256(14) -0.0096(13)
C1B 0.067(3) 0.042(2) 0.039(4) 0.0032(17) 0.012(3) 0.001(3)
C2B 0.083(4) 0.069(4) 0.052(3) -0.013(3) 0.021(3) -0.026(3)
C3B 0.128(6) 0.095(5) 0.067(4) -0.018(3) 0.042(4) -0.054(4)
C4B 0.147(7) 0.054(3) 0.087(5) -0.021(3) 0.077(5) -0.035(4)
C5B 0.120(8) 0.068(3) 0.088(4) 0.018(5) 0.069(5) 0.039(4)
C6B 0.102(5) 0.061(4) 0.073(4) 0.021(3) 0.050(4) 0.020(3)
C7B 0.053(3) 0.048(3) 0.075(4) -0.008(2) 0.011(3) -0.003(2)
C8B 0.082(5) 0.047(4) 0.156(8) 0.020(4) 0.034(5) 0.008(3)
C9B 0.072(5) 0.092(5) 0.097(6) -0.045(5) 0.019(4) -0.016(4)
C10B 0.077(4) 0.062(4) 0.085(4) 0.001(3) 0.022(3) -0.020(3)
C1C 0.067(3) 0.052(3) 0.069(3) 0.015(2) 0.027(3) 0.003(3)
C2C 0.072(4) 0.052(3) 0.088(4) 0.006(3) 0.035(3) -0.003(3)
C3C 0.094(5) 0.057(3) 0.124(6) 0.024(4) 0.051(4) 0.008(3)
C4C 0.094(6) 0.094(5) 0.104(6) 0.055(4) 0.017(5) 0.006(4)
C5C 0.128(7) 0.162(8) 0.086(6) -0.019(6) 0.024(6) -0.025(7)
C6C 0.094(5) 0.119(6) 0.085(5) -0.025(5) 0.026(4) -0.005(5)
C7C 0.064(4) 0.072(4) 0.104(5) 0.006(4) 0.034(4) 0.006(3)
C8C 0.106(9) 0.340(19) 0.152(12) 0.022(12) 0.069(9) -0.007(11)
C9C 0.107(7) 0.125(8) 0.157(9) -0.014(7) -0.005(6) -0.026(6)
C10C 0.097(7) 0.075(6) 0.318(15) 0.002(8) -0.011(9) 0.019(5)
